data_2224018
loop_
_publ_author_name
'Monroe, Thomas Blake'
'Ikonen, Anita'
'Maner, Jonathon A.'
'Jones, Daniel S.'
'Striplin, Durwin R.'

_publ_section_title
;
 Bis(benzenethiolato)(2,2'-biquinoline)zinc(II)
;
_journal_coeditor_code SU2141
_journal_issue 11
_journal_name_full 'Acta Crystallographica Section E'
_journal_page_first m1421
_journal_paper_doi 10.1107/S1600536809041336
_journal_volume 65
_journal_year 2009
_chemical_formula_iupac '[Zn (C6 H5 S)2 (C18 H12 N2)]'
_chemical_formula_moiety 'C30 H22 N2 S2 Zn1'
_chemical_formula_sum 'C30 H22 N2 S2 Zn'
_chemical_formula_weight 539.99
_chemical_name_systematic
;
Bis(benzenethiolato)(2,2'-biquinoline)zinc(II)
;
_space_group_IT_number 15
_symmetry_cell_setting monoclinic
_symmetry_space_group_name_Hall '-C 2yc'
_symmetry_space_group_name_H-M 'C 1 2/c 1'
_audit_creation_method 'WinGX routine CIF_UPDATE'
_cell_angle_alpha 90
_cell_angle_beta 93.811(10)
_cell_angle_gamma 90
_cell_formula_units_Z 4
_cell_length_a 17.141(2)
_cell_length_b 11.5591(8)
_cell_length_c 12.8318(14)
_cell_measurement_reflns_used 25
_cell_measurement_temperature 295(2)
_cell_measurement_theta_max 42.05
_cell_measurement_theta_min 9.77
_cell_volume 2536.8(4)
_computing_cell_refinement 'CAD-4 EXPRESS (Enraf--Nonius, 1994)'
_computing_data_collection 'CAD-4 EXPRESS (Enraf--Nonius, 1994)'
_computing_data_reduction 'XCAD4 (Harms & Wocadlo, 1995)'
_computing_molecular_graphics
;ORTEP-3 for Windows (Farrugia, 1997) and <i>Mercury</i>
(Macrae <i>et al.</i>,  2006)
;
_computing_publication_material 'WinGX (Farrugia, 1999)'
_computing_structure_refinement 'SHELXL97 (Sheldrick, 2008)'
_computing_structure_solution 'DIRDIF (Beurskens <i>et al.</i>,  1999)'
_diffrn_ambient_temperature 295(2)
_diffrn_measured_fraction_theta_full 1
_diffrn_measured_fraction_theta_max 1
_diffrn_measurement_device '\k-geometry diffractometer'
_diffrn_measurement_device_type 'Enraf--Nonius CAD-4'
_diffrn_measurement_method 'Non-profiled \w/2\q'
_diffrn_radiation_type CuK\a
_diffrn_radiation_wavelength 1.54184
_diffrn_reflns_av_R_equivalents 0.0251
_diffrn_reflns_limit_h_max 20
_diffrn_reflns_limit_h_min -20
_diffrn_reflns_limit_k_max 0
_diffrn_reflns_limit_k_min -13
_diffrn_reflns_limit_l_max 15
_diffrn_reflns_limit_l_min -15
_diffrn_reflns_number 4580
_diffrn_reflns_theta_full 67.48
_diffrn_reflns_theta_max 67.48
_diffrn_reflns_theta_min 4.62
_diffrn_standards_decay_% 6
_diffrn_standards_interval_count 195
_diffrn_standards_interval_time 60
_diffrn_standards_number 3
_exptl_absorpt_coefficient_mu 3.041
_exptl_absorpt_correction_T_max 0.7955
_exptl_absorpt_correction_T_min 0.5311
_exptl_absorpt_correction_type analytical
_exptl_absorpt_process_details
;
(Alcock, 1970)
;
_exptl_crystal_colour orange
_exptl_crystal_density_diffrn 1.414
_exptl_crystal_density_method 'not measured'
_exptl_crystal_description prism
_exptl_crystal_F_000 1112
_exptl_crystal_size_max 0.30
_exptl_crystal_size_mid 0.19
_exptl_crystal_size_min 0.11
_refine_diff_density_max 0.245
_refine_diff_density_min -0.213
_refine_ls_extinction_coef 0.00076(7)
_refine_ls_extinction_expression Fc^*^=kFc[1+0.001xFc^2^\l^3^/sin(2\q)]^-1/4^
_refine_ls_extinction_method 'SHELXL97 (Sheldrick, 2008)'
_refine_ls_goodness_of_fit_ref 1.017
_refine_ls_hydrogen_treatment constr
_refine_ls_matrix_type full
_refine_ls_number_parameters 160
_refine_ls_number_reflns 2294
_refine_ls_number_restraints 0
_refine_ls_restrained_S_all 1.017
_refine_ls_R_factor_gt 0.0273
_refine_ls_shift/su_max 0
_refine_ls_structure_factor_coef Fsqd
_refine_ls_weighting_details 'calc w=1/[\s^2^(Fo^2^)+(0.0413P)^2^+0.5756P] where P=(Fo^2^+2Fc^2^)/3'
_refine_ls_weighting_scheme calc
_refine_ls_wR_factor_ref 0.0759
_reflns_number_gt 1821
_reflns_number_total 2294
_reflns_threshold_expression I>2\s(I)
_cod_data_source_file su2141.cif
_cod_data_source_block I
_cod_original_sg_symbol_H-M 'C 2/c'
_cod_database_code 2224018
_cod_database_fobs_code 2224018

loop_
_symmetry_equiv_pos_as_xyz
'x, y, z'
'-x, y, -z+1/2'
'x+1/2, y+1/2, z'
'-x+1/2, y+1/2, -z+1/2'
'-x, -y, -z'
'x, -y, z-1/2'
'-x+1/2, -y+1/2, -z'
'x+1/2, -y+1/2, z-1/2'

loop_
_atom_site_type_symbol
_atom_site_label
_atom_site_fract_x
_atom_site_fract_y
_atom_site_fract_z
_atom_site_U_iso_or_equiv
_atom_site_adp_type
_atom_site_calc_flag
_atom_site_refinement_flags
_atom_site_occupancy
_atom_site_disorder_assembly
_atom_site_disorder_group
Zn Zn1 0.0000 0.23564(3) 0.7500 0.03902(14) Uani d S 1 . .
S S1 0.10148(4) 0.31521(5) 0.84622(4) 0.05310(18) Uani d . 1 . .
C C2 0.02308(12) -0.00711(17) 0.70235(14) 0.0373(4) Uani d . 1 . .
N N1 0.03843(10) 0.09607(14) 0.66414(12) 0.0377(4) Uani d . 1 . .
C C11 0.13310(13) 0.43928(18) 0.78028(16) 0.0431(5) Uani d . 1 . .
C C8 0.09842(15) 0.2144(2) 0.53830(18) 0.0564(6) Uani d . 1 . .
H H8 0.0808 0.2807 0.5703 0.068 Uiso calc R 1 . .
C C7 0.14180(17) 0.2230(3) 0.4526(2) 0.0700(8) Uani d . 1 . .
H H7 0.1534 0.2957 0.4267 0.084 Uiso calc R 1 . .
C C10 0.10770(12) 0.0041(2) 0.52807(16) 0.0453(5) Uani d . 1 . .
C C9 0.08090(12) 0.10452(19) 0.57723(15) 0.0409(5) Uani d . 1 . .
C C3 0.04840(14) -0.10960(19) 0.65728(17) 0.0487(5) Uani d . 1 . .
H H3 0.0371 -0.1810 0.6861 0.058 Uiso calc R 1 . .
C C6 0.16875(17) 0.1242(3) 0.4038(2) 0.0702(8) Uani d . 1 . .
H H6 0.1985 0.1318 0.3462 0.084 Uiso calc R 1 . .
C C4 0.09000(14) -0.1033(2) 0.57026(17) 0.0514(5) Uani d . 1 . .
H H4 0.1066 -0.1708 0.5390 0.062 Uiso calc R 1 . .
C C13 0.23087(15) 0.5875(2) 0.7683(2) 0.0638(7) Uani d . 1 . .
H H13 0.2775 0.6210 0.7942 0.077 Uiso calc R 1 . .
C C15 0.12222(16) 0.5836(2) 0.6443(2) 0.0609(7) Uani d . 1 . .
H H15 0.0951 0.6146 0.5856 0.073 Uiso calc R 1 . .
C C14 0.19151(16) 0.6336(2) 0.6820(2) 0.0640(7) Uani d . 1 . .
H H14 0.2112 0.6980 0.6492 0.077 Uiso calc R 1 . .
C C16 0.09275(15) 0.4876(2) 0.69300(18) 0.0526(6) Uani d . 1 . .
H H16 0.0457 0.4551 0.6673 0.063 Uiso calc R 1 . .
C C5 0.15209(15) 0.0177(3) 0.43955(18) 0.0589(6) Uani d . 1 . .
H H5 0.1699 -0.0474 0.4057 0.071 Uiso calc R 1 . .
C C12 0.20215(14) 0.4915(2) 0.8175(2) 0.0551(6) Uani d . 1 . .
H H12 0.2296 0.4616 0.8764 0.066 Uiso calc R 1 . .

loop_
_atom_site_aniso_label
_atom_site_aniso_U_11
_atom_site_aniso_U_22
_atom_site_aniso_U_33
_atom_site_aniso_U_12
_atom_site_aniso_U_13
_atom_site_aniso_U_23
Zn1 0.0495(2) 0.0321(2) 0.0360(2) 0.000 0.00750(15) 0.000
S1 0.0643(4) 0.0479(3) 0.0456(3) -0.0058(2) -0.0081(3) 0.0087(2)
C2 0.0443(10) 0.0359(10) 0.0317(9) 0.0018(8) 0.0014(8) -0.0010(8)
N1 0.0427(9) 0.0378(8) 0.0332(8) -0.0015(7) 0.0070(7) -0.0011(7)
C11 0.0473(11) 0.0395(11) 0.0428(11) 0.0013(9) 0.0053(9) -0.0050(9)
C8 0.0727(15) 0.0512(13) 0.0478(12) -0.0120(12) 0.0220(11) -0.0036(11)
C7 0.0817(18) 0.0749(18) 0.0565(15) -0.0219(15) 0.0276(13) 0.0013(14)
C10 0.0416(11) 0.0590(13) 0.0350(10) 0.0065(10) 0.0014(8) -0.0100(9)
C9 0.0427(11) 0.0487(11) 0.0319(9) -0.0024(9) 0.0065(8) -0.0053(8)
C3 0.0673(14) 0.0376(10) 0.0411(11) 0.0069(10) 0.0031(10) -0.0029(9)
C6 0.0652(16) 0.100(2) 0.0484(14) -0.0113(15) 0.0260(12) -0.0077(14)
C4 0.0640(14) 0.0471(12) 0.0430(12) 0.0137(11) 0.0027(10) -0.0090(10)
C13 0.0458(13) 0.0585(15) 0.088(2) -0.0082(11) 0.0126(13) -0.0126(14)
C15 0.0744(17) 0.0461(12) 0.0626(16) -0.0010(12) 0.0081(13) 0.0118(12)
C14 0.0654(16) 0.0470(14) 0.0823(18) -0.0036(12) 0.0257(14) 0.0036(13)
C16 0.0613(14) 0.0447(12) 0.0508(12) -0.0067(10) -0.0024(11) 0.0027(10)
C5 0.0553(14) 0.0800(17) 0.0426(12) 0.0063(13) 0.0132(10) -0.0136(12)
C12 0.0485(13) 0.0562(14) 0.0603(14) 0.0008(11) 0.0020(11) -0.0058(12)

loop_
_atom_type_symbol
_atom_type_description
_atom_type_scat_dispersion_real
_atom_type_scat_dispersion_imag
_atom_type_scat_source
C C 0.0181 0.0091 'International Tables Vol C Tables 4.2.6.8 and 6.1.1.4'
H H 0 0 'International Tables Vol C Tables 4.2.6.8 and 6.1.1.4'
N N 0.0311 0.018 'International Tables Vol C Tables 4.2.6.8 and 6.1.1.4'
S S 0.3331 0.5567 'International Tables Vol C Tables 4.2.6.8 and 6.1.1.4'
Zn Zn -1.5491 0.6778 'International Tables Vol C Tables 4.2.6.8 and 6.1.1.4'

loop_
_geom_angle_atom_site_label_1
_geom_angle_atom_site_label_2
_geom_angle_atom_site_label_3
_geom_angle_site_symmetry_1
_geom_angle_site_symmetry_3
_geom_angle
_geom_angle_publ_flag
N1 Zn1 N1 2_556 . 78.61(9) ?
N1 Zn1 S1 2_556 . 106.55(5) ?
N1 Zn1 S1 . . 110.17(5) ?
N1 Zn1 S1 2_556 2_556 110.17(5) ?
N1 Zn1 S1 . 2_556 106.55(5) ?
S1 Zn1 S1 . 2_556 131.98(3) ?
C11 S1 Zn1 . . 108.53(7) ?
N1 C2 C3 . . 122.36(18) ?
N1 C2 C2 . 2_556 115.52(11) ?
C3 C2 C2 . 2_556 122.11(12) ?
C2 N1 C9 . . 119.58(17) ?
C2 N1 Zn1 . . 115.11(12) ?
C9 N1 Zn1 . . 125.20(14) ?
C12 C11 C16 . . 118.0(2) ?
C12 C11 S1 . . 118.08(17) ?
C16 C11 S1 . . 123.91(17) ?
C7 C8 C9 . . 119.4(2) ?
C7 C8 H8 . . 120.3 ?
C9 C8 H8 . . 120.3 ?
C8 C7 C6 . . 120.9(3) ?
C8 C7 H7 . . 119.5 ?
C6 C7 H7 . . 119.5 ?
C4 C10 C9 . . 118.17(19) ?
C4 C10 C5 . . 123.5(2) ?
C9 C10 C5 . . 118.4(2) ?
N1 C9 C8 . . 119.33(19) ?
N1 C9 C10 . . 120.6(2) ?
C8 C9 C10 . . 120.04(19) ?
C4 C3 C2 . . 119.0(2) ?
C4 C3 H3 . . 120.5 ?
C2 C3 H3 . . 120.5 ?
C5 C6 C7 . . 120.7(2) ?
C5 C6 H6 . . 119.7 ?
C7 C6 H6 . . 119.7 ?
C3 C4 C10 . . 120.2(2) ?
C3 C4 H4 . . 119.9 ?
C10 C4 H4 . . 119.9 ?
C14 C13 C12 . . 120.8(2) ?
C14 C13 H13 . . 119.6 ?
C12 C13 H13 . . 119.6 ?
C14 C15 C16 . . 120.5(2) ?
C14 C15 H15 . . 119.7 ?
C16 C15 H15 . . 119.7 ?
C13 C14 C15 . . 119.2(2) ?
C13 C14 H14 . . 120.4 ?
C15 C14 H14 . . 120.4 ?
C15 C16 C11 . . 120.5(2) ?
C15 C16 H16 . . 119.8 ?
C11 C16 H16 . . 119.8 ?
C6 C5 C10 . . 120.6(2) ?
C6 C5 H5 . . 119.7 ?
C10 C5 H5 . . 119.7 ?
C13 C12 C11 . . 120.9(2) ?
C13 C12 H12 . . 119.5 ?
C11 C12 H12 . . 119.5 ?

loop_
_geom_bond_atom_site_label_1
_geom_bond_atom_site_label_2
_geom_bond_site_symmetry_2
_geom_bond_distance
_geom_bond_publ_flag
Zn1 N1 2_556 2.0849(16) ?
Zn1 N1 . 2.0849(16) ?
Zn1 S1 . 2.2607(6) ?
Zn1 S1 2_556 2.2607(6) ?
S1 C11 . 1.768(2) ?
C2 N1 . 1.323(3) ?
C2 C3 . 1.400(3) ?
C2 C2 2_556 1.500(4) ?
N1 C9 . 1.375(2) ?
C11 C12 . 1.385(3) ?
C11 C16 . 1.393(3) ?
C8 C7 . 1.371(3) ?
C8 C9 . 1.405(3) ?
C8 H8 . 0.9300 ?
C7 C6 . 1.396(4) ?
C7 H7 . 0.9300 ?
C10 C4 . 1.396(3) ?
C10 C9 . 1.412(3) ?
C10 C5 . 1.417(3) ?
C3 C4 . 1.366(3) ?
C3 H3 . 0.9300 ?
C6 C5 . 1.351(4) ?
C6 H6 . 0.9300 ?
C4 H4 . 0.9300 ?
C13 C14 . 1.366(4) ?
C13 C12 . 1.383(4) ?
C13 H13 . 0.9300 ?
C15 C14 . 1.380(4) ?
C15 C16 . 1.386(3) ?
C15 H15 . 0.9300 ?
C14 H14 . 0.9300 ?
C16 H16 . 0.9300 ?
C5 H5 . 0.9300 ?
C12 H12 . 0.9300 ?
